data_2022018
loop_
_publ_author_name
'Jha, Kunal Kumar'
'Gruza, Barbara'
'Kumar, Prashant'
'Chodkiewicz, Michal Leszek'
'Dominiak, Paulina Maria'

_publ_section_title
;
 TAAM: a reliable and user friendly tool for hydrogen-atom location using
 routine X-ray diffraction data
;
_journal_issue 3
_journal_name_full 'Acta Crystallographica Section B Structural Science, Crystal Engineering and Materials'
_journal_paper_doi 10.1107/S2052520620002917
_journal_volume 76
_journal_year 2020
_chemical_absolute_configuration unk
_chemical_formula_moiety 'C3 H7 N O2'
_chemical_formula_sum 'C3 H7 N O2'
_chemical_formula_weight 89.09
_space_group_crystal_system orthorhombic
_space_group_IT_number 19
_space_group_name_Hall 'P 2ac 2ab'
_space_group_name_H-M_alt 'P 21 21 21'
_symmetry_Int_Tables_number 19
_audit_creation_date 2019-09-26
_audit_creation_method
;
Olex2 1.2
(compiled 2018.05.29 svn.r3508 for OlexSys, GUI svn.r5506)
;
_cell_angle_alpha 90
_cell_angle_beta 90
_cell_angle_gamma 90
_cell_formula_units_Z 4
_cell_length_a 5.7890(8)
_cell_length_b 5.9387(7)
_cell_length_c 12.2516(14)
_cell_measurement_temperature 23(1)
_cell_volume 421.20(9)
_computing_molecular_graphics 'Olex2 (Dolomanov et al., 2009)'
_computing_publication_material 'Olex2 (Dolomanov et al., 2009)'
_computing_structure_refinement 'olex2.refine (Bourhis et al., 2015)'
_diffrn_ambient_temperature 23(1)
_diffrn_measured_fraction_theta_full 0.9692
_diffrn_measured_fraction_theta_max 0.9692
_diffrn_measurement_device_type 'four circle diffractometer'
_diffrn_radiation_type 'Mo K\a'
_diffrn_radiation_wavelength 0.71073
_diffrn_reflns_av_R_equivalents 0.0000
_diffrn_reflns_av_unetI/netI 0.0184
_diffrn_reflns_limit_h_max 13
_diffrn_reflns_limit_h_min -13
_diffrn_reflns_limit_k_max 14
_diffrn_reflns_limit_k_min 0
_diffrn_reflns_limit_l_max 30
_diffrn_reflns_limit_l_min 0
_diffrn_reflns_number 6425
_diffrn_reflns_theta_full 26.4911
_diffrn_reflns_theta_max 26.49
_diffrn_reflns_theta_min 7.54
_exptl_absorpt_coefficient_mu 0.117
_exptl_crystal_density_diffrn 1.4049
_exptl_crystal_F_000 192.1231
_refine_diff_density_max 0.0587
_refine_diff_density_min -0.0593
_refine_diff_density_rms 0.0159
_refine_ls_abs_structure_details 'Flack, H. D. (1983). Acta Cryst. A39, 876-881.'
_refine_ls_abs_structure_Flack -0.2(5)
_refine_ls_d_res_high 0.7967
_refine_ls_d_res_low 2.7073
_refine_ls_goodness_of_fit_ref 1.2342
_refine_ls_hydrogen_treatment refall
_refine_ls_matrix_type full
_refine_ls_number_constraints 0
_refine_ls_number_parameters 83
_refine_ls_number_reflns 851
_refine_ls_number_restraints 0
_refine_ls_restrained_S_all 1.2342
_refine_ls_R_factor_all 0.0102
_refine_ls_R_factor_gt 0.0101
_refine_ls_shift/su_max 0.0006
_refine_ls_shift/su_mean 0.0001
_refine_ls_structure_factor_coef Fsqd
_refine_ls_weighting_details 'w=1/[\s^2^(Fo^2^)+(0.0034P)^2^+0.0050P] where P=(Fo^2^+2Fc^2^)/3'
_refine_ls_weighting_scheme calc
_refine_ls_wR_factor_gt 0.0238
_refine_ls_wR_factor_ref 0.0239
_reflns_Friedel_coverage 0.988
_reflns_limit_h_max 7
_reflns_limit_h_min -7
_reflns_limit_k_max 7
_reflns_limit_k_min -7
_reflns_limit_l_max 15
_reflns_limit_l_min -15
_reflns_number_gt 846
_reflns_number_total 851
_reflns_threshold_expression I>=2u(I)
_cod_data_source_file 37_TAAM_iso_0.8.cif
_cod_data_source_block 37_TAAM_iso_0.8
_cod_original_sg_symbol_Hall ' P 2ac 2ab'
_cod_database_code 2022018
_olex2_refinement_description
;
;
_olex2_submission_special_instructions 'No special instructions were received'

loop_
_space_group_symop_id
_space_group_symop_operation_xyz
1 x,y,z
2 x+1/2,-y+1/2,-z
3 -x,y+1/2,-z+1/2
4 -x+1/2,-y,z+1/2

loop_
_atom_site_label
_atom_site_type_symbol
_atom_site_fract_x
_atom_site_fract_y
_atom_site_fract_z
_atom_site_U_iso_or_equiv
_atom_site_adp_type
_atom_site_occupancy
_atom_site_refinement_flags_posn
O1 O -0.26085(5) 0.94290(5) 0.81582(2) 0.01374(8) Uani 1.000000 .
O2 O -0.12483(6) 1.22675(5) 0.91607(2) 0.01391(8) Uani 1.000000 .
N1 N 0.31672(6) 1.14889(6) 0.86231(3) 0.01163(9) Uani 1.000000 .
C1 C -0.10001(7) 1.05542(6) 0.85908(3) 0.01035(9) Uani 1.000000 .
C2 C 0.14564(7) 0.96813(6) 0.83878(3) 0.01055(9) Uani 1.000000 .
C3 C 0.19661(8) 0.76261(7) 0.90930(3) 0.01479(10) Uani 1.000000 .
H2 H 0.1626(13) 0.9280(10) 0.7532(5) 0.0237(14) Uiso 1.000000 .
H1a H 0.3042(16) 1.2027(12) 0.9390(7) 0.0290(18) Uiso 1.000000 .
H1b H 0.4822(17) 1.0831(13) 0.8523(6) 0.0313(18) Uiso 1.000000 .
H1c H 0.2927(14) 1.2813(13) 0.8089(6) 0.0221(16) Uiso 1.000000 .
H3a H 0.1961(14) 0.8101(10) 0.9960(6) 0.0341(18) Uiso 1.000000 .
H3b H 0.0707(16) 0.6352(10) 0.8942(5) 0.0367(17) Uiso 1.000000 .
H3c H 0.3603(16) 0.6960(11) 0.8906(5) 0.0359(17) Uiso 1.000000 .

loop_
_atom_site_aniso_label
_atom_site_aniso_U_11
_atom_site_aniso_U_22
_atom_site_aniso_U_33
_atom_site_aniso_U_12
_atom_site_aniso_U_13
_atom_site_aniso_U_23
O1 0.00825(15) 0.01787(14) 0.01511(13) -0.00021(13) -0.00042(11) -0.00351(10)
O2 0.01073(16) 0.01705(14) 0.01394(13) 0.00160(12) 0.00078(11) -0.00360(10)
N1 0.0089(2) 0.01437(15) 0.01162(16) -0.00057(12) 0.00005(13) -0.00067(13)
C1 0.0088(2) 0.01329(17) 0.00891(16) 0.00031(14) -0.00013(14) 0.00018(13)
C2 0.0083(2) 0.01379(17) 0.00954(15) 0.00158(15) 0.00017(14) -0.00108(13)
C3 0.0121(2) 0.01462(18) 0.01767(18) 0.00158(15) -0.00048(14) 0.00259(15)

loop_
_atom_type_symbol
_atom_type_description
_atom_type_scat_dispersion_real
_atom_type_scat_dispersion_imag
_atom_type_scat_source
_atom_type_scat_dispersion_source
C C 0.00347 0.00161 'Clementi & Roetti, C., At. Data Nucl. Data Tables 1974, 14, (177-478); Clementi & Raimondi, J. Chem. Phys., 1963, 38, (2686-2689)' 'Henke, Gullikson and Davis, At. Data and Nucl. Data Tables, 1993, 54, 2'
H H 0.00000 0.00000 'Clementi & Roetti, C., At. Data Nucl. Data Tables 1974, 14, (177-478); Clementi & Raimondi, J. Chem. Phys., 1963, 38, (2686-2689)' 'Henke, Gullikson and Davis, At. Data and Nucl. Data Tables, 1993, 54, 2'
N N 0.00653 0.00323 'Clementi & Roetti, C., At. Data Nucl. Data Tables 1974, 14, (177-478); Clementi & Raimondi, J. Chem. Phys., 1963, 38, (2686-2689)' 'Henke, Gullikson and Davis, At. Data and Nucl. Data Tables, 1993, 54, 2'
O O 0.01158 0.00611 'Clementi & Roetti, C., At. Data Nucl. Data Tables 1974, 14, (177-478); Clementi & Raimondi, J. Chem. Phys., 1963, 38, (2686-2689)' 'Henke, Gullikson and Davis, At. Data and Nucl. Data Tables, 1993, 54, 2'

loop_
_geom_angle_atom_site_label_1
_geom_angle_atom_site_label_2
_geom_angle_atom_site_label_3
_geom_angle
_geom_angle_site_symmetry_1
_geom_angle_site_symmetry_3
_geom_angle_publ_flag
H1a N1 C2 111.5(5) . . ?
H1b N1 C2 108.6(4) . . ?
H1b N1 H1a 107.4(7) . . ?
H1c N1 C2 109.7(4) . . ?
H1c N1 H1a 110.2(6) . . ?
H1c N1 H1b 109.6(6) . . ?
O2 C1 O1 125.74(4) . . ?
C2 C1 O1 115.90(3) . . ?
C2 C1 O2 118.37(3) . . ?
C1 C2 N1 109.98(3) . . ?
C3 C2 N1 109.81(3) . . ?
C3 C2 C1 110.99(3) . . ?
H2 C2 N1 106.7(4) . . ?
H2 C2 C1 108.4(4) . . ?
H2 C2 C3 110.9(3) . . ?
H3a C3 C2 110.0(3) . . ?
H3b C3 C2 109.7(4) . . ?
H3b C3 H3a 110.4(5) . . ?
H3c C3 C2 110.6(4) . . ?
H3c C3 H3a 108.0(5) . . ?
H3c C3 H3b 108.1(6) . . ?

loop_
_geom_bond_atom_site_label_1
_geom_bond_atom_site_label_2
_geom_bond_distance
_geom_bond_site_symmetry_2
_geom_bond_publ_flag
O1 C1 1.2627(5) . ?
O2 C1 1.2423(5) . ?
N1 C2 1.4887(5) . ?
N1 H1a 0.995(9) . ?
N1 H1b 1.042(10) . ?
N1 H1c 1.033(8) . ?
C1 C2 1.5339(6) . ?
C2 C3 1.5242(5) . ?
C2 H2 1.080(6) . ?
C3 H3a 1.099(7) . ?
C3 H3b 1.067(8) . ?
C3 H3c 1.052(9) . ?
